data_7248471
loop_
_publ_author_name
'Paska, Bart\/lomiej'
'Cichowicz, Grzegorz'
'Rzepi\'nski, Patryk'
'Cyra\'nski, Micha\/l Ksawery'
'Dobrzycki, \/Lukasz'
'Boese, Roland'

_publ_section_title
;
 Structural chemistry of decalins and perfluorodecalins
;
_journal_issue 19
_journal_name_full CrystEngComm
_journal_page_first 2474
_journal_page_last 2490
_journal_paper_doi 10.1039/D3CE01117H
_journal_volume 26
_journal_year 2024
_chemical_formula_sum 'C10 H18'
_chemical_formula_weight 138.24
_chemical_melting_point 229
_chemical_name_systematic 'cis-Decalin (HT form refined in monoclinic SG)'
_space_group_crystal_system monoclinic
_space_group_IT_number 15
_space_group_name_Hall '-I 2ya'
_space_group_name_H-M_alt 'I 1 2/a 1'
_atom_sites_solution_hydrogens geom
_audit_update_record
;
2023-11-05 deposited with the CCDC.	2024-02-21 downloaded from the CCDC.
;
_cell_angle_alpha 90
_cell_angle_beta 101.4018(10)
_cell_angle_gamma 90
_cell_formula_units_Z 8
_cell_length_a 11.9833(5)
_cell_length_b 8.2770(3)
_cell_length_c 17.9669(8)
_cell_measurement_reflns_used 5771
_cell_measurement_temperature 150.(2)
_cell_measurement_theta_max 25.3612
_cell_measurement_theta_min 2.7192
_cell_volume 1746.89(12)
_computing_cell_refinement 'SAINT V8.34A (Bruker AXS Inc., 2013)'
_computing_data_collection 'APEX2 V2014 (Bruker AXS Inc., 2014)'
_computing_data_reduction 'SAINT V8.34A (Bruker AXS Inc., 2013)'
_computing_publication_material 'APEX2 V2014 (Bruker AXS Inc., 2014)'
_computing_structure_refinement 'SHELXL-2014/7 (Sheldrick, 2014)'
_computing_structure_solution 'SHELXS-2014 (Sheldrick, 2014)'
_diffrn_ambient_temperature 150.(2)
_diffrn_detector_area_resol_mean 10.4167
_diffrn_measured_fraction_theta_full 0.986
_diffrn_measured_fraction_theta_max 0.986
_diffrn_measurement_device_type 'Bruker D8 VENTURE'
_diffrn_measurement_method 'phi scans'
_diffrn_radiation_monochromator TRIUMPH
_diffrn_radiation_type MoK\a
_diffrn_radiation_wavelength 0.71073
_diffrn_reflns_av_R_equivalents 0.0190
_diffrn_reflns_av_unetI/netI 0.0113
_diffrn_reflns_limit_h_max 14
_diffrn_reflns_limit_h_min -14
_diffrn_reflns_limit_k_max 9
_diffrn_reflns_limit_k_min -9
_diffrn_reflns_limit_l_max 21
_diffrn_reflns_limit_l_min -21
_diffrn_reflns_number 10310
_diffrn_reflns_theta_full 25.04
_diffrn_reflns_theta_max 25.04
_diffrn_reflns_theta_min 2.31
_diffrn_source 'fine focus sealed tube'
_exptl_absorpt_coefficient_mu 0.058
_exptl_absorpt_correction_T_max 0.98
_exptl_absorpt_correction_T_min 0.93
_exptl_absorpt_correction_type multi-scan
_exptl_absorpt_process_details 'SADABS V2014/5 (Bruker AXS Inc.)'
_exptl_crystal_colour colourless
_exptl_crystal_density_diffrn 1.051
_exptl_crystal_density_method 'not measured'
_exptl_crystal_description cylindrical
_exptl_crystal_F_000 624
_exptl_crystal_recrystallization_method 'From the Melt'
_exptl_crystal_size_max 0.600
_exptl_crystal_size_mid 0.400
_exptl_crystal_size_min 0.400
_refine_diff_density_max 0.186
_refine_diff_density_min -0.146
_refine_ls_extinction_coef 0.0018(7)
_refine_ls_extinction_method 'SHELXL-2014/7 (Sheldrick 2014'
_refine_ls_goodness_of_fit_ref 1.056
_refine_ls_hydrogen_treatment constr
_refine_ls_matrix_type full
_refine_ls_number_parameters 133
_refine_ls_number_reflns 1531
_refine_ls_number_restraints 55
_refine_ls_restrained_S_all 1.055
_refine_ls_R_factor_all 0.0459
_refine_ls_R_factor_gt 0.0399
_refine_ls_shift/su_max 0.000
_refine_ls_shift/su_mean 0.000
_refine_ls_structure_factor_coef Fsqd
_refine_ls_weighting_details 'w=1/[\s^2^(Fo^2^)+(0.0478P)^2^+0.9032P] where P=(Fo^2^+2Fc^2^)/3'
_refine_ls_weighting_scheme calc
_refine_ls_wR_factor_gt 0.1014
_refine_ls_wR_factor_ref 0.1074
_reflns_number_gt 1341
_reflns_number_total 1531
_reflns_threshold_expression 'I > 2\s(I)'
_cod_data_source_file d3ce01117h2.cif
_cod_data_source_block c_Dec_k180K_150K_cd_mI
_cod_depositor_comments 'Adding full bibliography for 7248441--7248493.cif.'
_cod_database_code 7248471

loop_
_space_group_symop_operation_xyz
'x, y, z'
'-x+1/2, y, -z'
'x+1/2, y+1/2, z+1/2'
'-x+1, y+1/2, -z+1/2'
'-x, -y, -z'
'x-1/2, -y, z'
'-x+1/2, -y+1/2, -z+1/2'
'x, -y+1/2, z+1/2'

loop_
_atom_site_type_symbol
_atom_site_label
_atom_site_fract_x
_atom_site_fract_y
_atom_site_fract_z
_atom_site_U_iso_or_equiv
_atom_site_adp_type
_atom_site_calc_flag
_atom_site_refinement_flags_adp
_atom_site_refinement_flags_occupancy
_atom_site_refinement_flags_posn
_atom_site_occupancy
_atom_site_disorder_assembly
_atom_site_disorder_group
C C1 0.65537(9) 0.36527(15) 0.57893(6) 0.0283(3) Uani d . P D 0.967(2) A 1
H H1 0.6442 0.3476 0.5229 0.034 Uiso calc U P R 0.967(2) A 1
C C2 0.73383(10) 0.23059(18) 0.61713(7) 0.0400(4) Uani d U P D 0.967(2) A 1
H H2A 0.8071 0.2361 0.5997 0.048 Uiso calc U P R 0.967(2) A 1
H H2B 0.7497 0.2474 0.6728 0.048 Uiso calc U P R 0.967(2) A 1
C C3 0.68159(15) 0.06417(19) 0.59930(12) 0.0534(5) Uani d U P D 0.967(2) A 1
H H3A 0.733 -0.0187 0.6272 0.064 Uiso calc U P R 0.967(2) A 1
H H3B 0.6733 0.0423 0.5443 0.064 Uiso calc U P R 0.967(2) A 1
C C4 0.56515(15) 0.05207(18) 0.62147(12) 0.0488(4) Uani d U P D 0.967(2) A 1
H H4A 0.5308 -0.0544 0.6057 0.059 Uiso calc U P R 0.967(2) A 1
H H4B 0.5745 0.0605 0.6773 0.059 Uiso calc U P R 0.967(2) A 1
C C5 0.48628(11) 0.18576(17) 0.58394(8) 0.0385(4) Uani d . P D 0.967(2) A 1
H H5A 0.4137 0.1797 0.6023 0.046 Uiso calc U P R 0.967(2) A 1
H H5B 0.469 0.1677 0.5284 0.046 Uiso calc U P R 0.967(2) A 1
C C6 0.53692(9) 0.35515(14) 0.60008(6) 0.0279(3) Uani d . P D 0.967(2) A 1
H H6 0.4861 0.4317 0.566 0.033 Uiso calc U P R 0.967(2) A 1
C C7 0.53986(10) 0.41056(17) 0.68163(7) 0.0322(3) Uani d U P D 0.967(2) A 1
H H7A 0.4617 0.4089 0.6919 0.039 Uiso calc U P R 0.967(2) A 1
H H7B 0.5868 0.3345 0.7172 0.039 Uiso calc U P R 0.967(2) A 1
C C8 0.58886(11) 0.58040(18) 0.69526(8) 0.0430(4) Uani d . P D 0.967(2) A 1
H H8A 0.5932 0.6105 0.7491 0.052 Uiso calc U P R 0.967(2) A 1
H H8B 0.5378 0.6583 0.6633 0.052 Uiso calc U P R 0.967(2) A 1
C C9 0.70747(11) 0.58984(18) 0.67639(8) 0.0434(4) Uani d U P D 0.967(2) A 1
H H9A 0.7604 0.5208 0.7121 0.052 Uiso calc U P R 0.967(2) A 1
H H9B 0.7355 0.7025 0.6828 0.052 Uiso calc U P R 0.967(2) A 1
C C10 0.70579(11) 0.53457(19) 0.59503(7) 0.0357(3) Uani d . P D 0.967(2) A 1
H H10A 0.7845 0.5352 0.5858 0.043 Uiso calc U P R 0.967(2) A 1
H H10B 0.6605 0.6122 0.5594 0.043 Uiso calc U P R 0.967(2) A 1
C C1B 0.5983(18) 0.308(2) 0.6801(12) 0.054(12) Uiso d . P D 0.033(2) A 2
H H1B 0.6027 0.23 0.7232 0.065 Uiso calc U P R 0.033(2) A 2
C C2B 0.5107(17) 0.245(3) 0.6116(16) 0.028(7) Uiso d U P D 0.033(2) A 2
H H2B1 0.4334 0.2475 0.6234 0.033 Uiso calc U P R 0.033(2) A 2
H H2B2 0.5109 0.3152 0.5669 0.033 Uiso calc U P R 0.033(2) A 2
C C3B 0.542(2) 0.073(3) 0.5945(17) 0.019(9) Uiso d U P D 0.033(2) A 2
H H3B1 0.483 0.028 0.5536 0.022 Uiso calc U P R 0.033(2) A 2
H H3B2 0.5461 0.0056 0.6403 0.022 Uiso calc U P R 0.033(2) A 2
C C4B 0.658(2) 0.069(3) 0.5697(15) 0.014(8) Uiso d U P D 0.033(2) A 2
H H4B1 0.6795 -0.0444 0.5618 0.017 Uiso calc U P R 0.033(2) A 2
H H4B2 0.6527 0.1276 0.5211 0.017 Uiso calc U P R 0.033(2) A 2
C C5B 0.7479(18) 0.147(3) 0.6303(18) 0.052(13) Uiso d . P D 0.033(2) A 2
H H5B1 0.8193 0.1564 0.6108 0.062 Uiso calc U P R 0.033(2) A 2
H H5B2 0.7633 0.0747 0.6751 0.062 Uiso calc U P R 0.033(2) A 2
C C6B 0.7157(16) 0.314(2) 0.6557(13) 0.046(10) Uiso d . P D 0.033(2) A 2
H H6B 0.7748 0.3493 0.7001 0.055 Uiso calc U P R 0.033(2) A 2
C C7B 0.706(2) 0.442(3) 0.5928(13) 0.017(6) Uiso d U P D 0.033(2) A 2
H H7B1 0.7763 0.4424 0.5713 0.02 Uiso calc U P R 0.033(2) A 2
H H7B2 0.6406 0.4183 0.5515 0.02 Uiso calc U P R 0.033(2) A 2
C C8B 0.691(2) 0.607(3) 0.6279(19) 0.024(8) Uiso d . P D 0.033(2) A 2
H H8B1 0.6958 0.694 0.5908 0.029 Uiso calc U P R 0.033(2) A 2
H H8B2 0.7511 0.6248 0.6734 0.029 Uiso calc U P R 0.033(2) A 2
C C9B 0.573(2) 0.611(3) 0.650(2) 0.054(9) Uiso d U P D 0.033(2) A 2
H H9B1 0.5619 0.7162 0.6736 0.065 Uiso calc U P R 0.033(2) A 2
H H9B2 0.5128 0.5975 0.6042 0.065 Uiso calc U P R 0.033(2) A 2
C C10B 0.567(2) 0.475(3) 0.7059(15) 0.033(10) Uiso d . P D 0.033(2) A 2
H H10C 0.4884 0.4703 0.7155 0.039 Uiso calc U P R 0.033(2) A 2
H H10D 0.6183 0.501 0.7546 0.039 Uiso calc U P R 0.033(2) A 2

loop_
_atom_site_aniso_label
_atom_site_aniso_U_11
_atom_site_aniso_U_22
_atom_site_aniso_U_33
_atom_site_aniso_U_12
_atom_site_aniso_U_13
_atom_site_aniso_U_23
C1 0.0270(6) 0.0379(7) 0.0208(6) -0.0027(5) 0.0065(4) -0.0004(5)
C2 0.0304(6) 0.0559(10) 0.0367(7) 0.0109(6) 0.0137(5) 0.0054(6)
C3 0.0618(11) 0.0443(9) 0.0605(12) 0.0180(8) 0.0277(10) 0.0080(8)
C4 0.0615(10) 0.0335(8) 0.0570(11) 0.0004(7) 0.0255(9) 0.0063(7)
C5 0.0362(7) 0.0400(8) 0.0410(8) -0.0098(6) 0.0114(6) -0.0031(6)
C6 0.0226(6) 0.0328(7) 0.0275(6) -0.0003(5) 0.0032(4) 0.0036(5)
C7 0.0232(6) 0.0426(8) 0.0332(7) 0.0003(5) 0.0111(5) -0.0009(6)
C8 0.0417(7) 0.0479(9) 0.0431(8) -0.0059(6) 0.0177(6) -0.0137(6)
C9 0.0398(7) 0.0538(9) 0.0387(9) -0.0173(6) 0.0130(6) -0.0151(6)
C10 0.0321(6) 0.0447(9) 0.0321(7) -0.0103(6) 0.0111(5) -0.0025(6)

loop_
_atom_type_symbol
_atom_type_description
_atom_type_scat_dispersion_real
_atom_type_scat_dispersion_imag
_atom_type_scat_source
C C 0.0033 0.0016 'International Tables Vol C Tables 4.2.6.8 and 6.1.1.4'
H H 0.0000 0.0000 'International Tables Vol C Tables 4.2.6.8 and 6.1.1.4'

loop_
_geom_angle_atom_site_label_1
_geom_angle_atom_site_label_2
_geom_angle_atom_site_label_3
_geom_angle_site_symmetry_1
_geom_angle_site_symmetry_3
_geom_angle
_geom_angle_publ_flag
C2 C1 C10 . . 113.42(10) ?
C2 C1 C6 . . 111.32(9) ?
C10 C1 C6 . . 110.56(9) ?
C2 C1 H1 . . 107.1 ?
C10 C1 H1 . . 107.1 ?
C6 C1 H1 . . 107.1 ?
C3 C2 C1 . . 111.99(12) ?
C3 C2 H2A . . 109.2 ?
C1 C2 H2A . . 109.2 ?
C3 C2 H2B . . 109.2 ?
C1 C2 H2B . . 109.2 ?
H2A C2 H2B . . 107.9 ?
C2 C3 C4 . . 111.31(12) ?
C2 C3 H3A . . 109.4 ?
C4 C3 H3A . . 109.4 ?
C2 C3 H3B . . 109.4 ?
C4 C3 H3B . . 109.4 ?
H3A C3 H3B . . 108.0 ?
C5 C4 C3 . . 110.83(13) ?
C5 C4 H4A . . 109.5 ?
C3 C4 H4A . . 109.5 ?
C5 C4 H4B . . 109.5 ?
C3 C4 H4B . . 109.5 ?
H4A C4 H4B . . 108.1 ?
C4 C5 C6 . . 113.14(11) ?
C4 C5 H5A . . 109.0 ?
C6 C5 H5A . . 109.0 ?
C4 C5 H5B . . 109.0 ?
C6 C5 H5B . . 109.0 ?
H5A C5 H5B . . 107.8 ?
C7 C6 C5 . . 112.89(10) ?
C7 C6 C1 . . 111.83(9) ?
C5 C6 C1 . . 110.63(9) ?
C7 C6 H6 . . 107.0 ?
C5 C6 H6 . . 107.0 ?
C1 C6 H6 . . 107.0 ?
C8 C7 C6 . . 111.45(10) ?
C8 C7 H7A . . 109.3 ?
C6 C7 H7A . . 109.3 ?
C8 C7 H7B . . 109.3 ?
C6 C7 H7B . . 109.3 ?
H7A C7 H7B . . 108.0 ?
C7 C8 C9 . . 110.94(10) ?
C7 C8 H8A . . 109.5 ?
C9 C8 H8A . . 109.5 ?
C7 C8 H8B . . 109.5 ?
C9 C8 H8B . . 109.5 ?
H8A C8 H8B . . 108.0 ?
C8 C9 C10 . . 111.11(10) ?
C8 C9 H9A . . 109.4 ?
C10 C9 H9A . . 109.4 ?
C8 C9 H9B . . 109.4 ?
C10 C9 H9B . . 109.4 ?
H9A C9 H9B . . 108.0 ?
C9 C10 C1 . . 112.64(10) ?
C9 C10 H10A . . 109.1 ?
C1 C10 H10A . . 109.1 ?
C9 C10 H10B . . 109.1 ?
C1 C10 H10B . . 109.1 ?
H10A C10 H10B . . 107.8 ?
C10B C1B C2B . . 112.1(13) ?
C10B C1B C6B . . 110.2(11) ?
C2B C1B C6B . . 107.3(12) ?
C10B C1B H1B . . 109.1 ?
C2B C1B H1B . . 109.1 ?
C6B C1B H1B . . 109.1 ?
C3B C2B C1B . . 108.5(13) ?
C3B C2B H2B1 . . 110.0 ?
C1B C2B H2B1 . . 110.0 ?
C3B C2B H2B2 . . 110.0 ?
C1B C2B H2B2 . . 110.0 ?
H2B1 C2B H2B2 . . 108.4 ?
C2B C3B C4B . . 110.9(13) ?
C2B C3B H3B1 . . 109.5 ?
C4B C3B H3B1 . . 109.5 ?
C2B C3B H3B2 . . 109.5 ?
C4B C3B H3B2 . . 109.5 ?
H3B1 C3B H3B2 . . 108.1 ?
C5B C4B C3B . . 109.6(13) ?
C5B C4B H4B1 . . 109.8 ?
C3B C4B H4B1 . . 109.8 ?
C5B C4B H4B2 . . 109.8 ?
C3B C4B H4B2 . . 109.8 ?
H4B1 C4B H4B2 . . 108.2 ?
C4B C5B C6B . . 114.4(13) ?
C4B C5B H5B1 . . 108.7 ?
C6B C5B H5B1 . . 108.7 ?
C4B C5B H5B2 . . 108.7 ?
C6B C5B H5B2 . . 108.7 ?
H5B1 C5B H5B2 . . 107.6 ?
C5B C6B C7B . . 113.0(13) ?
C5B C6B C1B . . 110.5(11) ?
C7B C6B C1B . . 106.9(11) ?
C5B C6B H6B . . 108.8 ?
C7B C6B H6B . . 108.8 ?
C1B C6B H6B . . 108.8 ?
C8B C7B C6B . . 108.1(12) ?
C8B C7B H7B1 . . 110.1 ?
C6B C7B H7B1 . . 110.1 ?
C8B C7B H7B2 . . 110.1 ?
C6B C7B H7B2 . . 110.1 ?
H7B1 C7B H7B2 . . 108.4 ?
C7B C8B C9B . . 108.6(13) ?
C7B C8B H8B1 . . 110.0 ?
C9B C8B H8B1 . . 110.0 ?
C7B C8B H8B2 . . 110.0 ?
C9B C8B H8B2 . . 110.0 ?
H8B1 C8B H8B2 . . 108.4 ?
C10B C9B C8B . . 109.0(13) ?
C10B C9B H9B1 . . 109.9 ?
C8B C9B H9B1 . . 109.9 ?
C10B C9B H9B2 . . 109.9 ?
C8B C9B H9B2 . . 109.9 ?
H9B1 C9B H9B2 . . 108.3 ?
C9B C10B C1B . . 115.0(13) ?
C9B C10B H10C . . 108.5 ?
C1B C10B H10C . . 108.5 ?
C9B C10B H10D . . 108.5 ?
C1B C10B H10D . . 108.5 ?
H10C C10B H10D . . 107.5 ?

loop_
_geom_bond_atom_site_label_1
_geom_bond_atom_site_label_2
_geom_bond_site_symmetry_2
_geom_bond_distance
_geom_bond_publ_flag
C1 C2 . 1.5305(17) ?
C1 C10 . 1.5308(18) ?
C1 C6 . 1.5426(15) ?
C1 H1 . 1.0 ?
C2 C3 . 1.521(2) ?
C2 H2A . 0.99 ?
C2 H2B . 0.99 ?
C3 C4 . 1.5281(19) ?
C3 H3A . 0.99 ?
C3 H3B . 0.99 ?
C4 C5 . 1.523(2) ?
C4 H4A . 0.99 ?
C4 H4B . 0.99 ?
C5 C6 . 1.5325(17) ?
C5 H5A . 0.99 ?
C5 H5B . 0.99 ?
C6 C7 . 1.5290(16) ?
C6 H6 . 1.0 ?
C7 C8 . 1.5245(19) ?
C7 H7A . 0.99 ?
C7 H7B . 0.99 ?
C8 C9 . 1.5271(17) ?
C8 H8A . 0.99 ?
C8 H8B . 0.99 ?
C9 C10 . 1.5281(17) ?
C9 H9A . 0.99 ?
C9 H9B . 0.99 ?
C10 H10A . 0.99 ?
C10 H10B . 0.99 ?
C1B C10B . 1.529(10) ?
C1B C2B . 1.540(10) ?
C1B C6B . 1.555(10) ?
C1B H1B . 1.0 ?
C2B C3B . 1.521(10) ?
C2B H2B1 . 0.99 ?
C2B H2B2 . 0.99 ?
C3B C4B . 1.538(10) ?
C3B H3B1 . 0.99 ?
C3B H3B2 . 0.99 ?
C4B C5B . 1.516(10) ?
C4B H4B1 . 0.99 ?
C4B H4B2 . 0.99 ?
C5B C6B . 1.531(10) ?
C5B H5B1 . 0.99 ?
C5B H5B2 . 0.99 ?
C6B C7B . 1.538(10) ?
C6B H6B . 1.0 ?
C7B C8B . 1.530(10) ?
C7B H7B1 . 0.99 ?
C7B H7B2 . 0.99 ?
C8B C9B . 1.535(10) ?
C8B H8B1 . 0.99 ?
C8B H8B2 . 0.99 ?
C9B C10B . 1.521(10) ?
C9B H9B1 . 0.99 ?
C9B H9B2 . 0.99 ?
C10B H10C . 0.99 ?
C10B H10D . 0.99 ?

loop_
_geom_torsion_atom_site_label_1
_geom_torsion_atom_site_label_2
_geom_torsion_atom_site_label_3
_geom_torsion_atom_site_label_4
_geom_torsion_site_symmetry_1
_geom_torsion_site_symmetry_2
_geom_torsion_site_symmetry_3
_geom_torsion_site_symmetry_4
_geom_torsion
_geom_torsion_publ_flag
C10 C1 C2 C3 . . . . -179.43(11) ?
C6 C1 C2 C3 . . . . 55.13(14) ?
C1 C2 C3 C4 . . . . -56.00(18) ?
C2 C3 C4 C5 . . . . 54.9(2) ?
C3 C4 C5 C6 . . . . -54.57(18) ?
C4 C5 C6 C7 . . . . -72.56(14) ?
C4 C5 C6 C1 . . . . 53.61(14) ?
C2 C1 C6 C7 . . . . 73.74(13) ?
C10 C1 C6 C7 . . . . -53.28(12) ?
C2 C1 C6 C5 . . . . -53.02(13) ?
C10 C1 C6 C5 . . . . 179.96(10) ?
C5 C6 C7 C8 . . . . -179.06(10) ?
C1 C6 C7 C8 . . . . 55.42(13) ?
C6 C7 C8 C9 . . . . -56.33(15) ?
C7 C8 C9 C10 . . . . 55.76(17) ?
C8 C9 C10 C1 . . . . -55.03(17) ?
C2 C1 C10 C9 . . . . -72.49(14) ?
C6 C1 C10 C9 . . . . 53.35(14) ?
C10B C1B C2B C3B . . . . -174.8(17) ?
C6B C1B C2B C3B . . . . 64.(2) ?
C1B C2B C3B C4B . . . . -64.(2) ?
C2B C3B C4B C5B . . . . 56.(3) ?
C3B C4B C5B C6B . . . . -51.(3) ?
C4B C5B C6B C7B . . . . -66.(3) ?
C4B C5B C6B C1B . . . . 53.(2) ?
C10B C1B C6B C5B . . . . 179.6(15) ?
C2B C1B C6B C5B . . . . -58.1(17) ?
C10B C1B C6B C7B . . . . -57.0(17) ?
C2B C1B C6B C7B . . . . 65.3(18) ?
C5B C6B C7B C8B . . . . -172.2(16) ?
C1B C6B C7B C8B . . . . 66.1(19) ?
C6B C7B C8B C9B . . . . -68.(2) ?
C7B C8B C9B C10B . . . . 59.(3) ?
C8B C9B C10B C1B . . . . -52.(3) ?
C2B C1B C10B C9B . . . . -67.(3) ?
C6B C1B C10B C9B . . . . 52.(2) ?
